data_7046106
loop_
_publ_author_name
'Sorg, Jens R.'
'Wehner, Tobias'
'Matthes, Philipp R.'
'Sure, Rebecca'
'Grimme, Stefan'
'Heine, Johanna'
'M\"uller-Buschbaum, Klaus'

_publ_section_title
;
 Bismuth as a versatile cation for luminescence in coordination polymers
 from BiX<sub>3</sub>/4,4'-bipy: understanding of photophysics by quantum
 chemical calculations and structural parallels to lanthanides.
;
_journal_issue 23
_journal_name_full 'Dalton transactions (Cambridge, England : 2003)'
_journal_page_first 7669
_journal_page_last 7681
_journal_paper_doi 10.1039/c8dt00642c
_journal_volume 47
_journal_year 2018
_chemical_formula_moiety 'C15 H12 Cl4 N3 Pr, C5 H6 N, C10 H8 N2'
_chemical_formula_sum 'C30 H26 Cl4 N6 Pr'
_chemical_formula_weight 753.28
_chemical_name_systematic
; 
Bis(pyridinium)-catena-[tris(\m-(4,4'-bipyridyl-N,N')tetrachloropraseodymate 4,4'-bipyridine solvate]
;
_space_group_crystal_system monoclinic
_space_group_IT_number 14
_space_group_name_Hall '-P 2ybc'
_space_group_name_H-M_alt 'P 1 21/c 1'
_symmetry_space_group_name_Hall '-P 2ybc'
_symmetry_space_group_name_H-M 'P 1 21/c 1'
_atom_sites_solution_hydrogens geom
_atom_sites_solution_primary dual
_audit_creation_date 2018-03-26
_audit_creation_method
;
Olex2 1.2
(compiled 2017.03.02 svn.r3394 for OlexSys, GUI svn.r5324)
;
_audit_update_record
;
2018-03-28 deposited with the CCDC.
2018-04-25 downloaded from the CCDC.
;
_cell_angle_alpha 90
_cell_angle_beta 92.75(3)
_cell_angle_gamma 90
_cell_formula_units_Z 4
_cell_length_a 8.8374(18)
_cell_length_b 20.136(4)
_cell_length_c 17.364(4)
_cell_measurement_reflns_used 999
_cell_measurement_temperature 173(2)
_cell_measurement_theta_max 23.01
_cell_measurement_theta_min 2.31
_cell_volume 3086.4(11)
_computing_cell_refinement 'SAINT+ ver. 7.68 (Bruker AXS)'
_computing_data_collection 'APEX2 ver. 2014.9 (Bruker AXS)'
_computing_data_reduction 'SAINT+ ver. 7.68 (Bruker AXS)'
_computing_molecular_graphics 'Olex2 (Dolomanov et al., 2009)'
_computing_publication_material 'Olex2 (Dolomanov et al., 2009)'
_computing_structure_refinement 'ShelXL (Sheldrick, 2015)'
_computing_structure_solution 'ShelXT (Sheldrick, 2015)'
_diffrn_ambient_temperature 173.15
_diffrn_measured_fraction_theta_full 1.000
_diffrn_measured_fraction_theta_max 0.991
_diffrn_measurement_device_type 'Bruker P4'
_diffrn_measurement_method '\w scans'
_diffrn_radiation_monochromator graphite
_diffrn_radiation_type MoK\a
_diffrn_radiation_wavelength 0.71073
_diffrn_reflns_av_R_equivalents 0.0988
_diffrn_reflns_av_unetI/netI 0.0723
_diffrn_reflns_Laue_measured_fraction_full 1.000
_diffrn_reflns_Laue_measured_fraction_max 0.991
_diffrn_reflns_limit_h_max 11
_diffrn_reflns_limit_h_min -11
_diffrn_reflns_limit_k_max 25
_diffrn_reflns_limit_k_min -25
_diffrn_reflns_limit_l_max 22
_diffrn_reflns_limit_l_min -22
_diffrn_reflns_number 37589
_diffrn_reflns_point_group_measured_fraction_full 1.000
_diffrn_reflns_point_group_measured_fraction_max 0.991
_diffrn_reflns_theta_full 25.242
_diffrn_reflns_theta_max 27.158
_diffrn_reflns_theta_min 1.550
_exptl_absorpt_coefficient_mu 1.956
_exptl_absorpt_correction_T_max 0.7455
_exptl_absorpt_correction_T_min 0.6119
_exptl_absorpt_correction_type multi-scan
_exptl_absorpt_process_details '(Bruker SADABS, 2011)'
_exptl_crystal_colour colourless
_exptl_crystal_density_diffrn 1.621
_exptl_crystal_density_method 'not measured'
_exptl_crystal_description plate
_exptl_crystal_F_000 1500
_exptl_crystal_size_max 0.06
_exptl_crystal_size_mid 0.01
_exptl_crystal_size_min 0.01
_refine_diff_density_max 0.935
_refine_diff_density_min -0.495
_refine_diff_density_rms 0.127
_refine_ls_extinction_method none
_refine_ls_goodness_of_fit_ref 1.010
_refine_ls_hydrogen_treatment constr
_refine_ls_matrix_type full
_refine_ls_number_parameters 554
_refine_ls_number_reflns 6808
_refine_ls_number_restraints 396
_refine_ls_restrained_S_all 0.994
_refine_ls_R_factor_all 0.0783
_refine_ls_R_factor_gt 0.0443
_refine_ls_shift/su_max 0.002
_refine_ls_shift/su_mean 0.000
_refine_ls_structure_factor_coef Fsqd
_refine_ls_weighting_details 'w=1/[\s^2^(Fo^2^)+(0.0340P)^2^] where P=(Fo^2^+2Fc^2^)/3'
_refine_ls_weighting_scheme calc
_refine_ls_wR_factor_gt 0.0740
_refine_ls_wR_factor_ref 0.0823
_reflns_Friedel_coverage 0.000
_reflns_number_gt 4813
_reflns_number_total 6808
_reflns_threshold_expression 'I > 2\s(I)'
_cod_data_source_file c8dt00642c2.cif
_cod_data_source_block compound10
_cod_depositor_comments 'Adding full bibliography for 7046099--7046109.cif.'
_cod_database_code 7046106
_shelx_shelxl_version_number 2018/1
_shelx_space_group_comment
;
The symmetry employed for this shelxl refinement is uniquely defined
by the following loop, which should always be used as a source of
symmetry information in preference to the above space-group names.
They are only intended as comments.
;
_olex2_refinement_description
;
1. Fixed Uiso
 At 1.2 times of:
  All C(H) groups, All N(H) groups
2. Uiso/Uaniso restraints and constraints
N1 \\sim C1A \\sim C2A \\sim C3 \\sim C4A \\sim C5A: within 2A with sigma of
0.004 and sigma for terminal atoms of 0.008
N1 \\sim C1B \\sim C2B \\sim C3 \\sim C4B \\sim C5B: within 2A with sigma of
0.004 and sigma for terminal atoms of 0.008
N3 \\sim C11A \\sim C12A \\sim C13 \\sim C14A \\sim C15A: within 2A with sigma
of 0.004 and sigma for terminal atoms of 0.008
N3 \\sim C11B \\sim C12B \\sim C13 \\sim C14B \\sim C15B: within 2A with sigma
of 0.004 and sigma for terminal atoms of 0.008
N2 \\sim C6A \\sim C7A \\sim C8 \\sim C9A \\sim C10A: within 2A with sigma of
0.004 and sigma for terminal atoms of 0.008
N2 \\sim C6B \\sim C7B \\sim C8 \\sim C9B \\sim C10B: within 2A with sigma of
0.004 and sigma for terminal atoms of 0.008
N5 \\sim C21A \\sim C22A \\sim C23 \\sim C24A \\sim C25A: within 2A with sigma
of 0.004 and sigma for terminal atoms of 0.008
N5 \\sim C21B \\sim C22B \\sim C23 \\sim C24B \\sim C25B: within 2A with sigma
of 0.004 and sigma for terminal atoms of 0.008
N6 \\sim C26A \\sim C27A \\sim C28 \\sim C29A \\sim C30A: within 2A with sigma
of 0.004 and sigma for terminal atoms of 0.008
N6 \\sim C26B \\sim C27B \\sim C28 \\sim C29B \\sim C30B: within 2A with sigma
of 0.004 and sigma for terminal atoms of 0.008
N4 \\sim C16 \\sim C17 \\sim C18 \\sim C19 \\sim C20: within 2A with sigma of
0.004 and sigma for terminal atoms of 0.008
3. Others
 Sof(C21B)=Sof(H21B)=Sof(C22B)=Sof(H22B)=Sof(C24B)=Sof(H24B)=Sof(C25B)=
 Sof(H25B)=Sof(C26B)=Sof(H26B)=Sof(C27B)=Sof(H27B)=Sof(C29B)=Sof(H29B)=
 Sof(C30B)=Sof(H30B)=1-FVAR(1)
 Sof(C21A)=Sof(H21A)=Sof(C22A)=Sof(H22A)=Sof(C24A)=Sof(H24A)=Sof(C25A)=
 Sof(H25A)=Sof(C26A)=Sof(H26A)=Sof(C27A)=Sof(H27A)=Sof(C29A)=Sof(H29A)=
 Sof(C30A)=Sof(H30A)=FVAR(1)
 Sof(C2A)=Sof(C1B)=Sof(H1B)=Sof(H2B)=Sof(C4B)=Sof(H4B)=Sof(C5B)=Sof(H5B)=1-
 FVAR(2)
 Sof(C1A)=Sof(H1A)=Sof(H2A)=Sof(C4A)=Sof(H4A)=Sof(C5A)=Sof(H5A)=Sof(C2B)=FVAR(2)
 Sof(C10A)=Sof(C6B)=Sof(H6B)=Sof(C7B)=Sof(H7B)=Sof(C9B)=Sof(H9B)=Sof(H10B)=1-
 FVAR(3)
 Sof(C6A)=Sof(H6A)=Sof(C7A)=Sof(H7A)=Sof(C9A)=Sof(H9A)=Sof(H10A)=Sof(C10B)=
 FVAR(3)
 Sof(C11B)=Sof(H11B)=Sof(C12B)=Sof(H12B)=Sof(C14B)=Sof(H14B)=Sof(C15B)=
 Sof(H15B)=1-FVAR(4)
 Sof(C11A)=Sof(H11A)=Sof(C12A)=Sof(H12A)=Sof(C14A)=Sof(H14A)=Sof(C15A)=
 Sof(H15A)=FVAR(4)
4.a Aromatic/amide H refined with riding coordinates:
 N4(H4), C20(H20), C16(H16), C17(H17), C19(H19), C18(H18), C21A(H21A),
 C22A(H22A), C24A(H24A), C25A(H25A), C26A(H26A), C27A(H27A), C29A(H29A),
 C30A(H30A), C21B(H21B), C22B(H22B), C24B(H24B), C25B(H25B), C26B(H26B),
 C27B(H27B), C29B(H29B), C30B(H30B), C1A(H1A), C2A(H2A), C4A(H4A), C5A(H5A),
 C1B(H1B), C2B(H2B), C4B(H4B), C5B(H5B), C6A(H6A), C7A(H7A), C9A(H9A),
 C10A(H10A), C6B(H6B), C7B(H7B), C9B(H9B), C10B(H10B), C11A(H11A), C12A(H12A),
 C14A(H14A), C15A(H15A), C11B(H11B), C12B(H12B), C14B(H14B), C15B(H15B)
;
_olex2_submission_special_instructions 'No special instructions were received'

loop_
_space_group_symop_operation_xyz
'x, y, z'
'-x, y+1/2, -z+1/2'
'-x, -y, -z'
'x, -y-1/2, z-1/2'

loop_
_atom_site_label
_atom_site_type_symbol
_atom_site_fract_x
_atom_site_fract_y
_atom_site_fract_z
_atom_site_U_iso_or_equiv
_atom_site_adp_type
_atom_site_occupancy
_atom_site_site_symmetry_order
_atom_site_calc_flag
_atom_site_refinement_flags_posn
_atom_site_refinement_flags_adp
_atom_site_refinement_flags_occupancy
_atom_site_disorder_assembly
_atom_site_disorder_group
Pr1 Pr 0.51875(3) 0.80253(2) 0.85004(2) 0.01714(7) Uani 1 1 d . . . . .
Cl3 Cl 0.34417(12) 0.70792(6) 0.92038(6) 0.0248(3) Uani 1 1 d . . . . .
Cl1 Cl 0.59695(14) 0.87957(6) 0.72788(7) 0.0308(3) Uani 1 1 d . . . . .
Cl2 Cl 0.33251(14) 0.89102(6) 0.91685(7) 0.0342(3) Uani 1 1 d . . . . .
Cl4 Cl 0.65325(12) 0.70376(6) 0.77025(6) 0.0253(2) Uani 1 1 d . . . . .
N2 N 0.7067(4) 0.74965(18) 0.9562(2) 0.0230(8) Uani 1 1 d . U . . .
N3 N 0.2905(4) 0.78468(18) 0.7486(2) 0.0219(8) Uani 1 1 d . U . . .
N1 N 0.7256(4) 0.88999(18) 0.9127(2) 0.0274(8) Uani 1 1 d . U . . .
C13 C 0.0566(5) 0.7708(2) 0.6345(2) 0.0203(8) Uani 1 1 d . U . . .
C3 C 0.9435(5) 0.9762(2) 0.9822(3) 0.0272(9) Uani 1 1 d . U . . .
C8 C 0.9357(5) 0.7357(2) 1.0726(2) 0.0213(9) Uani 1 1 d . U . . .
N4 N 0.5268(5) 1.0492(2) 0.7385(2) 0.0416(10) Uani 1 1 d . U . . .
H4 H 0.478248 1.037621 0.695186 0.050 Uiso 1 1 calc R . . . .
C20 C 0.6431(7) 1.0905(3) 0.7356(3) 0.0450(11) Uani 1 1 d . U . . .
H20 H 0.671809 1.107267 0.687320 0.054 Uiso 1 1 calc R . . . .
C23 C 0.9019(6) 1.0072(3) 0.6056(3) 0.0364(10) Uani 1 1 d . U . . .
N5 N 1.1090(5) 1.0227(2) 0.7337(3) 0.0459(10) Uani 1 1 d . U . . .
C16 C 0.4808(7) 1.0248(3) 0.8043(3) 0.0459(12) Uani 1 1 d . U . . .
H16 H 0.396758 0.995374 0.804190 0.055 Uiso 1 1 calc R . . . .
C17 C 0.5539(7) 1.0420(3) 0.8719(3) 0.0499(12) Uani 1 1 d . U . . .
H17 H 0.521312 1.024531 0.919139 0.060 Uiso 1 1 calc R . . . .
C19 C 0.7221(7) 1.1090(3) 0.8017(3) 0.0529(12) Uani 1 1 d . U . . .
H19 H 0.806987 1.137775 0.800063 0.063 Uiso 1 1 calc R . . . .
N6 N 0.6118(5) 0.9798(2) 0.4032(3) 0.0389(9) Uani 1 1 d . U . . .
C28 C 0.7973(6) 0.9987(2) 0.5370(3) 0.0344(10) Uani 1 1 d . U . . .
C18 C 0.6746(7) 1.0844(3) 0.8717(3) 0.0519(12) Uani 1 1 d . U . . .
H18 H 0.725705 1.097104 0.918767 0.062 Uiso 1 1 calc R . . . .
C21A C 1.0243(15) 0.9621(8) 0.7129(9) 0.0400(18) Uani 0.483(9) 1 d . U P A 1
H21A H 1.041570 0.924663 0.745524 0.048 Uiso 0.483(9) 1 calc R . P A 1
C22A C 0.9221(14) 0.9537(7) 0.6511(9) 0.0368(18) Uani 0.483(9) 1 d . U P A 1
H22A H 0.869836 0.913086 0.641393 0.044 Uiso 0.483(9) 1 calc R . P A 1
C24A C 0.9698(15) 1.0636(7) 0.6132(8) 0.0366(18) Uani 0.483(9) 1 d . U P A 1
H24A H 0.951782 1.099048 0.577881 0.044 Uiso 0.483(9) 1 calc R . P A 1
C25A C 1.0713(15) 1.0690(7) 0.6765(8) 0.0396(18) Uani 0.483(9) 1 d . U P A 1
H25A H 1.122380 1.110368 0.681526 0.048 Uiso 0.483(9) 1 calc R . P A 1
C26A C 0.6198(15) 1.0373(6) 0.4290(7) 0.0353(17) Uani 0.483(9) 1 d . U P A 1
H26A H 0.565204 1.072770 0.404578 0.042 Uiso 0.483(9) 1 calc R . P A 1
C27A C 0.7110(15) 1.0475(6) 0.4944(7) 0.0346(17) Uani 0.483(9) 1 d . U P A 1
H27A H 0.717297 1.091801 0.513193 0.041 Uiso 0.483(9) 1 calc R . P A 1
C29A C 0.7664(13) 0.9334(6) 0.4965(7) 0.0353(17) Uani 0.483(9) 1 d . U P A 1
H29A H 0.811710 0.894467 0.518151 0.042 Uiso 0.483(9) 1 calc R . P A 1
C30A C 0.6764(13) 0.9273(6) 0.4300(7) 0.0360(17) Uani 0.483(9) 1 d . U P A 1
H30A H 0.662753 0.885584 0.404948 0.043 Uiso 0.483(9) 1 calc R . P A 1
C21B C 1.0802(14) 0.9666(8) 0.7096(8) 0.0416(18) Uani 0.517(9) 1 d . U P A 2
H21B H 1.129224 0.929733 0.734107 0.050 Uiso 0.517(9) 1 calc R . P A 2
C22B C 0.9797(14) 0.9554(7) 0.6485(9) 0.0379(17) Uani 0.517(9) 1 d . U P A 2
H22B H 0.960307 0.910658 0.633561 0.045 Uiso 0.517(9) 1 calc R . P A 2
C24B C 0.9498(14) 1.0724(7) 0.6421(7) 0.0372(17) Uani 0.517(9) 1 d . U P A 2
H24B H 0.909335 1.112203 0.620207 0.045 Uiso 0.517(9) 1 calc R . P A 2
C25B C 1.0491(14) 1.0771(7) 0.7054(7) 0.0410(17) Uani 0.517(9) 1 d . U P A 2
H25B H 1.073425 1.118963 0.727918 0.049 Uiso 0.517(9) 1 calc R . P A 2
C26B C 0.6900(14) 1.0387(6) 0.4231(7) 0.0364(17) Uani 0.517(9) 1 d . U P A 2
H26B H 0.677968 1.074456 0.387647 0.044 Uiso 0.517(9) 1 calc R . P A 2
C27B C 0.7820(14) 1.0505(6) 0.4880(7) 0.0343(16) Uani 0.517(9) 1 d . U P A 2
H27B H 0.830926 1.091949 0.497523 0.041 Uiso 0.517(9) 1 calc R . P A 2
C29B C 0.7256(12) 0.9431(5) 0.5307(7) 0.0336(16) Uani 0.517(9) 1 d . U P A 2
H29B H 0.733908 0.909892 0.569557 0.040 Uiso 0.517(9) 1 calc R . P A 2
C30B C 0.6363(13) 0.9348(5) 0.4643(7) 0.0352(16) Uani 0.517(9) 1 d . U P A 2
H30B H 0.584910 0.893436 0.459140 0.042 Uiso 0.517(9) 1 calc R . P A 2
C1A C 0.728(2) 0.9048(10) 0.9914(11) 0.0284(17) Uani 0.55(5) 1 d . U P B 3
H1A H 0.652446 0.885983 1.021818 0.034 Uiso 0.55(5) 1 calc R . P B 3
C2A C 0.835(2) 0.9453(11) 1.0265(14) 0.0279(18) Uani 0.45(5) 1 d . U P B 3
H2A H 0.835484 0.952508 1.080617 0.034 Uiso 0.55(5) 1 calc R . P B 3
C4A C 0.942(2) 0.9623(9) 0.9023(11) 0.0273(17) Uani 0.55(5) 1 d . U P B 3
H4A H 1.014568 0.981911 0.870792 0.033 Uiso 0.55(5) 1 calc R . P B 3
C5A C 0.835(2) 0.9205(9) 0.8711(12) 0.0273(17) Uani 0.55(5) 1 d . U P B 3
H5A H 0.834938 0.911863 0.817288 0.033 Uiso 0.55(5) 1 calc R . P B 3
C1B C 0.711(3) 0.9127(11) 0.9798(13) 0.0271(18) Uani 0.45(5) 1 d . U P B 4
H1B H 0.623433 0.899918 1.005832 0.033 Uiso 0.45(5) 1 calc R . P B 4
C2B C 0.815(2) 0.9557(8) 1.0192(12) 0.0263(18) Uani 0.55(5) 1 d . U P B 4
H2B H 0.797988 0.970250 1.070038 0.032 Uiso 0.45(5) 1 calc R . P B 4
C4B C 0.959(3) 0.9508(11) 0.9103(13) 0.0276(18) Uani 0.45(5) 1 d . U P B 4
H4B H 1.045096 0.961906 0.882345 0.033 Uiso 0.45(5) 1 calc R . P B 4
C5B C 0.846(3) 0.9073(11) 0.8765(14) 0.0280(18) Uani 0.45(5) 1 d . U P B 4
H5B H 0.858468 0.890553 0.826042 0.034 Uiso 0.45(5) 1 calc R . P B 4
C6A C 0.677(3) 0.7399(9) 1.0294(14) 0.0228(18) Uani 0.51(4) 1 d . U P C 5
H6A H 0.573575 0.738148 1.042069 0.027 Uiso 0.51(4) 1 calc R . P C 5
C7A C 0.785(3) 0.7320(10) 1.0881(13) 0.0218(18) Uani 0.51(4) 1 d . U P C 5
H7A H 0.755262 0.724071 1.139241 0.026 Uiso 0.51(4) 1 calc R . P C 5
C9A C 0.971(2) 0.7454(10) 0.9966(11) 0.0220(17) Uani 0.51(4) 1 d . U P C 5
H9A H 1.073684 0.746832 0.983449 0.026 Uiso 0.51(4) 1 calc R . P C 5
C10A C 0.857(2) 0.7529(9) 0.9397(12) 0.0230(18) Uani 0.49(4) 1 d . U P C 5
H10A H 0.883681 0.760448 0.888042 0.028 Uiso 0.51(4) 1 calc R . P C 5
C6B C 0.674(3) 0.7518(9) 1.0307(15) 0.0215(18) Uani 0.49(4) 1 d . U P C 6
H6B H 0.571235 0.758189 1.043048 0.026 Uiso 0.49(4) 1 calc R . P C 6
C7B C 0.782(3) 0.7453(10) 1.0908(14) 0.0209(17) Uani 0.49(4) 1 d . U P C 6
H7B H 0.754303 0.747274 1.142882 0.025 Uiso 0.49(4) 1 calc R . P C 6
C9B C 0.966(2) 0.7300(10) 0.9946(11) 0.0208(17) Uani 0.49(4) 1 d . U P C 6
H9B H 1.065320 0.720963 0.979252 0.025 Uiso 0.49(4) 1 calc R . P C 6
C10B C 0.849(2) 0.7375(9) 0.9405(12) 0.0215(17) Uani 0.51(4) 1 d . U P C 6
H10B H 0.871806 0.733795 0.887752 0.026 Uiso 0.49(4) 1 calc R . P C 6
C11A C 0.318(3) 0.7709(13) 0.6779(13) 0.0213(18) Uani 0.48(7) 1 d . U P D 7
H11A H 0.420596 0.765611 0.665156 0.026 Uiso 0.48(7) 1 calc R . P D 7
C12A C 0.203(3) 0.7633(13) 0.6181(12) 0.0207(18) Uani 0.48(7) 1 d . U P D 7
H12A H 0.229713 0.752958 0.567092 0.025 Uiso 0.48(7) 1 calc R . P D 7
C14A C 0.026(3) 0.7692(14) 0.7128(12) 0.0212(18) Uani 0.48(7) 1 d . U P D 7
H14A H -0.074100 0.761266 0.727931 0.025 Uiso 0.48(7) 1 calc R . P D 7
C15A C 0.139(3) 0.7788(13) 0.7672(17) 0.0218(18) Uani 0.48(7) 1 d . U P D 7
H15A H 0.114410 0.781744 0.819750 0.026 Uiso 0.48(7) 1 calc R . P D 7
C11B C 0.320(2) 0.7839(12) 0.6719(11) 0.0213(17) Uani 0.52(7) 1 d . U P D 8
H11B H 0.422463 0.788508 0.658429 0.026 Uiso 0.52(7) 1 calc R . P D 8
C12B C 0.213(2) 0.7770(12) 0.6143(12) 0.0210(17) Uani 0.52(7) 1 d . U P D 8
H12B H 0.239974 0.776294 0.561965 0.025 Uiso 0.52(7) 1 calc R . P D 8
C14B C 0.028(2) 0.7839(12) 0.7108(11) 0.0199(17) Uani 0.52(7) 1 d . U P D 8
H14B H -0.073334 0.789328 0.726132 0.024 Uiso 0.52(7) 1 calc R . P D 8
C15B C 0.150(3) 0.7891(11) 0.7652(14) 0.0208(17) Uani 0.52(7) 1 d . U P D 8
H15B H 0.128337 0.796278 0.817527 0.025 Uiso 0.52(7) 1 calc R . P D 8

loop_
_atom_site_aniso_label
_atom_site_aniso_U_11
_atom_site_aniso_U_22
_atom_site_aniso_U_33
_atom_site_aniso_U_23
_atom_site_aniso_U_13
_atom_site_aniso_U_12
Pr1 0.01395(11) 0.02244(12) 0.01473(11) -0.00108(12) -0.00238(8) -0.00103(12)
Cl3 0.0224(6) 0.0296(7) 0.0225(6) 0.0024(5) 0.0022(5) -0.0031(5)
Cl1 0.0359(7) 0.0296(7) 0.0270(6) 0.0045(5) 0.0015(5) -0.0073(5)
Cl2 0.0300(7) 0.0336(7) 0.0393(7) -0.0088(6) 0.0054(6) 0.0055(5)
Cl4 0.0272(6) 0.0270(6) 0.0218(5) -0.0007(5) 0.0024(5) 0.0034(5)
N2 0.0189(15) 0.0307(19) 0.0191(15) 0.0004(15) -0.0032(13) -0.0001(15)
N3 0.0177(15) 0.031(2) 0.0167(15) 0.0002(14) -0.0024(13) -0.0036(14)
N1 0.0234(17) 0.0268(19) 0.0317(19) -0.0059(15) -0.0022(15) -0.0031(15)
C13 0.0188(17) 0.025(2) 0.0173(17) 0.0021(16) -0.0024(15) -0.0028(17)
C3 0.021(2) 0.027(2) 0.033(2) -0.0049(17) -0.0034(17) 0.0012(17)
C8 0.0180(17) 0.026(2) 0.0195(17) -0.0029(17) -0.0021(15) -0.0003(17)
N4 0.060(3) 0.030(2) 0.035(2) 0.0020(18) 0.010(2) 0.0105(19)
C20 0.066(3) 0.033(2) 0.036(2) 0.006(2) 0.011(2) 0.006(2)
C23 0.033(2) 0.037(2) 0.040(2) 0.0076(19) 0.017(2) 0.0025(19)
N5 0.040(2) 0.050(2) 0.049(2) 0.0065(19) 0.0127(19) -0.0019(19)
C16 0.061(3) 0.035(2) 0.043(2) 0.006(2) 0.017(2) 0.016(2)
C17 0.069(3) 0.043(3) 0.038(2) 0.010(2) 0.017(2) 0.021(2)
C19 0.074(3) 0.040(2) 0.045(3) -0.001(2) 0.006(2) 0.004(2)
N6 0.039(2) 0.0353(19) 0.043(2) 0.0015(17) 0.0100(18) 0.0059(17)
C28 0.035(2) 0.029(2) 0.041(2) 0.0031(18) 0.0140(19) 0.0041(18)
C18 0.074(3) 0.043(3) 0.039(2) -0.001(2) 0.004(2) 0.016(2)
C21A 0.036(4) 0.044(3) 0.041(3) 0.007(3) 0.013(3) -0.002(3)
C22A 0.034(4) 0.039(3) 0.039(3) 0.005(3) 0.015(3) -0.001(3)
C24A 0.031(3) 0.039(3) 0.041(4) 0.006(3) 0.014(3) 0.000(3)
C25A 0.032(3) 0.044(3) 0.044(4) 0.005(3) 0.013(3) -0.005(3)
C26A 0.037(3) 0.031(3) 0.039(3) 0.000(3) 0.009(3) 0.005(3)
C27A 0.037(3) 0.028(3) 0.040(3) -0.001(3) 0.012(3) 0.005(3)
C29A 0.036(3) 0.031(3) 0.040(3) 0.002(3) 0.010(3) 0.003(3)
C30A 0.037(3) 0.033(3) 0.039(3) 0.000(3) 0.008(3) 0.003(3)
C21B 0.039(4) 0.045(3) 0.041(3) 0.010(3) 0.012(3) 0.002(3)
C22B 0.038(4) 0.039(3) 0.038(3) 0.006(3) 0.013(3) 0.004(3)
C24B 0.032(3) 0.039(3) 0.041(3) 0.008(3) 0.013(3) 0.001(3)
C25B 0.034(3) 0.045(3) 0.045(4) 0.005(3) 0.013(3) -0.003(3)
C26B 0.038(3) 0.032(3) 0.040(3) 0.005(3) 0.012(3) 0.005(3)
C27B 0.035(3) 0.029(3) 0.040(3) 0.002(3) 0.013(3) 0.004(3)
C29B 0.032(3) 0.030(3) 0.039(3) 0.003(3) 0.011(3) 0.002(3)
C30B 0.034(3) 0.030(3) 0.042(3) 0.003(3) 0.011(3) 0.001(3)
C1A 0.024(3) 0.029(3) 0.032(3) -0.005(3) -0.001(3) 0.000(3)
C2A 0.023(3) 0.029(4) 0.031(3) -0.007(3) -0.003(3) 0.001(3)
C4A 0.022(3) 0.027(4) 0.032(3) -0.001(3) -0.001(3) -0.001(3)
C5A 0.024(3) 0.027(4) 0.030(3) -0.002(3) -0.003(3) -0.002(3)
C1B 0.022(3) 0.028(3) 0.032(3) -0.003(3) -0.001(3) -0.002(3)
C2B 0.022(3) 0.025(3) 0.031(3) -0.004(3) -0.001(3) 0.001(3)
C4B 0.019(3) 0.029(4) 0.034(3) -0.004(3) -0.002(3) -0.001(3)
C5B 0.022(3) 0.028(4) 0.033(3) -0.006(3) -0.002(3) -0.001(3)
C6A 0.019(3) 0.029(4) 0.020(3) -0.001(3) -0.001(3) -0.002(3)
C7A 0.020(3) 0.027(4) 0.018(3) -0.002(3) 0.000(3) -0.002(3)
C9A 0.016(3) 0.028(4) 0.022(3) 0.000(3) -0.003(3) 0.001(3)
C10A 0.019(3) 0.030(4) 0.020(3) 0.000(3) -0.001(3) 0.001(3)
C6B 0.017(3) 0.028(4) 0.019(3) -0.001(3) -0.002(3) 0.003(3)
C7B 0.018(3) 0.027(4) 0.018(3) 0.000(3) -0.001(3) 0.002(3)
C9B 0.017(3) 0.026(4) 0.020(3) -0.006(3) -0.001(3) -0.001(3)
C10B 0.019(3) 0.028(4) 0.018(3) -0.003(3) -0.001(3) -0.002(3)
C11A 0.017(3) 0.028(4) 0.018(3) 0.001(3) -0.002(3) -0.004(3)
C12A 0.021(3) 0.025(4) 0.015(3) 0.001(3) -0.003(3) -0.004(3)
C14A 0.019(3) 0.027(4) 0.018(3) 0.001(3) -0.001(3) -0.003(3)
C15A 0.019(3) 0.030(4) 0.016(3) 0.000(3) -0.002(3) -0.005(3)
C11B 0.016(3) 0.029(4) 0.019(3) 0.003(3) 0.000(3) -0.004(3)
C12B 0.018(3) 0.027(4) 0.017(3) 0.001(3) -0.001(3) -0.007(3)
C14B 0.016(3) 0.026(4) 0.018(3) 0.002(3) 0.001(3) -0.005(3)
C15B 0.020(3) 0.028(4) 0.014(3) 0.001(3) -0.002(3) -0.006(3)

loop_
_atom_type_symbol
_atom_type_description
_atom_type_scat_dispersion_real
_atom_type_scat_dispersion_imag
_atom_type_scat_source
C C 0.0033 0.0016 'International Tables Vol C Tables 4.2.6.8 and 6.1.1.4'
H H 0.0000 0.0000 'International Tables Vol C Tables 4.2.6.8 and 6.1.1.4'
Cl Cl 0.1484 0.1585 'International Tables Vol C Tables 4.2.6.8 and 6.1.1.4'
N N 0.0061 0.0033 'International Tables Vol C Tables 4.2.6.8 and 6.1.1.4'
Pr Pr -0.2180 2.8214 'International Tables Vol C Tables 4.2.6.8 and 6.1.1.4'

loop_
_geom_angle_atom_site_label_1
_geom_angle_atom_site_label_2
_geom_angle_atom_site_label_3
_geom_angle
_geom_angle_site_symmetry_3
Cl1 Pr1 Cl3 153.60(4) .
Cl2 Pr1 Cl3 84.34(4) .
Cl2 Pr1 Cl1 98.01(4) .
Cl2 Pr1 Cl4 168.61(4) .
Cl2 Pr1 N1 79.32(9) .
Cl4 Pr1 Cl3 89.32(4) .
Cl4 Pr1 Cl1 83.54(4) .
N2 Pr1 Cl3 76.13(8) .
N2 Pr1 Cl1 126.41(8) .
N2 Pr1 Cl2 109.79(8) .
N2 Pr1 Cl4 77.66(8) .
N2 Pr1 N1 66.14(11) .
N3 Pr1 Cl3 77.08(8) .
N3 Pr1 Cl1 76.93(8) .
N3 Pr1 Cl2 85.13(8) .
N3 Pr1 Cl4 84.24(8) .
N3 Pr1 N2 147.65(11) .
N3 Pr1 N1 146.19(11) .
N1 Pr1 Cl3 130.14(9) .
N1 Pr1 Cl1 75.78(9) .
N1 Pr1 Cl4 111.92(9) .
C6A N2 Pr1 125.6(11) .
C6A N2 C10A 116.5(14) .
C10A N2 Pr1 114.6(8) .
C6B N2 Pr1 120.1(11) .
C10B N2 Pr1 120.1(9) .
C10B N2 C6B 117.3(14) .
C11A N3 Pr1 119.4(11) .
C11A N3 C15A 115.3(16) .
C15A N3 Pr1 124.6(12) .
C11B N3 Pr1 118.3(9) .
C15B N3 Pr1 123.7(11) .
C15B N3 C11B 116.6(14) .
C1A N1 Pr1 120.4(9) .
C5A N1 Pr1 123.5(8) .
C5A N1 C1A 116.1(12) .
C1B N1 Pr1 120.3(11) .
C1B N1 C5B 117.9(15) .
C5B N1 Pr1 121.7(11) .
C12A C13 C8 120.2(10) 4_475
C12A C13 C14A 115.7(13) .
C14A C13 C8 122.5(10) 4_475
C12B C13 C8 119.7(9) 4_475
C14B C13 C8 123.3(9) 4_475
C14B C13 C12B 115.8(12) .
C2A C3 C4A 118.3(12) .
C4B C3 C2B 115.4(13) .
C7A C8 C9A 117.2(13) .
C9B C8 C7B 117.0(13) .
C20 N4 C16 122.4(5) .
N4 C20 C19 120.3(5) .
C28 C23 C24B 126.0(6) .
C22A C23 C28 116.2(8) .
C24A C23 C28 116.9(8) .
C24A C23 C22A 126.8(10) .
C22B C23 C28 126.7(8) .
C22B C23 C24B 107.3(9) .
C25A N5 C21A 106.3(10) .
C21B N5 C25B 124.8(11) .
N4 C16 C17 119.9(6) .
C16 C17 C18 119.8(6) .
C20 C19 C18 118.2(6) .
C26A N6 C30A 128.5(10) .
C30B N6 C26B 107.6(8) .
C23 C28 C29A 124.4(6) .
C27A C28 C23 129.4(7) .
C27A C28 C29A 106.1(8) .
C27B C28 C23 117.2(7) .
C29B C28 C23 116.9(7) .
C29B C28 C27B 125.8(9) .
C17 C18 C19 119.4(6) .
C22A C21A N5 126.9(13) .
C23 C22A C21A 115.0(12) .
C23 C24A C25A 115.4(12) .
C24A C25A N5 129.5(12) .
N6 C26A C27A 117.3(11) .
C26A C27A C28 127.0(11) .
C30A C29A C28 123.6(10) .
N6 C30A C29A 117.4(10) .
N5 C21B C22B 122.2(13) .
C21B C22B C23 123.9(12) .
C25B C24B C23 123.3(11) .
N5 C25B C24B 118.4(12) .
C27B C26B N6 127.6(10) .
C28 C27B C26B 114.8(10) .
C28 C29B C30B 115.9(9) .
C29B C30B N6 128.0(9) .
C2A C1A N1 122.7(17) .
C1A C2A C3 119.7(18) .
C5A C4A C3 119.2(15) .
C4A C5A N1 124.0(16) .
N1 C1B C2B 125.0(19) .
C3 C2B C1B 119.0(16) .
C3 C4B C5B 120.5(18) .
N1 C5B C4B 122.2(19) .
N2 C6A C7A 125(2) .
C6A C7A C8 119.6(18) .
C8 C9A C10A 120.7(16) .
N2 C10A C9A 121.4(16) .
N2 C6B C7B 123.3(19) .
C6B C7B C8 118.6(18) .
C10B C9B C8 119.0(15) .
N2 C10B C9B 124.8(16) .
N3 C11A C12A 123.7(18) .
C13 C12A C11A 119.4(17) .
C15A C14A C13 120.4(18) .
C14A C15A N3 122(2) .
C12B C11B N3 124.2(16) .
C11B C12B C13 118.2(15) .
C13 C14B C15B 119.0(17) .
N3 C15B C14B 124.3(19) .

loop_
_geom_bond_atom_site_label_1
_geom_bond_atom_site_label_2
_geom_bond_distance
_geom_bond_site_symmetry_2
Pr1 Cl3 2.7718(12) .
Pr1 Cl1 2.7428(13) .
Pr1 Cl2 2.7227(13) .
Pr1 Cl4 2.7287(12) .
Pr1 N2 2.645(4) .
Pr1 N3 2.638(3) .
Pr1 N1 2.727(4) .
N2 C6A 1.32(3) .
N2 C10A 1.38(2) .
N2 C6B 1.34(3) .
N2 C10B 1.322(19) .
N3 C11A 1.29(2) .
N3 C15A 1.40(3) .
N3 C11B 1.37(2) .
N3 C15B 1.29(2) .
N1 C1A 1.40(2) .
N1 C5A 1.38(2) .
N1 C1B 1.26(2) .
N1 C5B 1.31(2) .
C13 C8 1.484(6) 4_475
C13 C12A 1.35(2) .
C13 C14A 1.40(2) .
C13 C12B 1.45(2) .
C13 C14B 1.39(2) .
C3 C3 1.495(9) 3_777
C3 C2A 1.40(2) .
C3 C4A 1.416(19) .
C3 C2B 1.392(19) .
C3 C4B 1.36(2) .
C8 C7A 1.38(2) .
C8 C9A 1.38(2) .
C8 C7B 1.42(2) .
C8 C9B 1.40(2) .
N4 C20 1.324(7) .
N4 C16 1.326(6) .
C20 C19 1.366(8) .
C23 C28 1.483(7) .
C23 C22A 1.341(15) .
C23 C24A 1.289(14) .
C23 C22B 1.437(14) .
C23 C24B 1.509(14) .
N5 C21A 1.467(16) .
N5 C25A 1.391(14) .
N5 C21B 1.227(16) .
N5 C25B 1.302(14) .
C16 C17 1.356(8) .
C17 C18 1.368(8) .
C19 C18 1.394(8) .
N6 C26A 1.242(12) .
N6 C30A 1.279(12) .
N6 C26B 1.407(13) .
N6 C30B 1.405(12) .
C28 C27A 1.428(13) .
C28 C29A 1.509(13) .
C28 C27B 1.348(12) .
C28 C29B 1.289(11) .
C21A C22A 1.380(19) .
C24A C25A 1.389(18) .
C26A C27A 1.376(17) .
C29A C30A 1.377(16) .
C21B C22B 1.369(18) .
C24B C25B 1.377(16) .
C26B C27B 1.380(16) .
C29B C30B 1.376(14) .
C1A C2A 1.37(3) .
C4A C5A 1.36(2) .
C1B C2B 1.42(3) .
C4B C5B 1.43(3) .
C6A C7A 1.37(3) .
C9A C10A 1.38(2) .
C6B C7B 1.39(3) .
C9B C10B 1.37(2) .
C11A C12A 1.43(3) .
C14A C15A 1.35(3) .
C11B C12B 1.35(2) .
C14B C15B 1.41(3) .
